data_4082749
loop_
_publ_author_name
'Kalz, Kai F.'
'Kindermann, Nicole'
'Xiang, Sheng-Qi'
'Kronz, Andreas'
'Lange, Adam'
'Meyer, Franc'

_publ_section_title
;
 Revisiting the Synthesis and Elucidating the Structure of Potassium
 Cyclopentadienyldicarbonylruthenate, K[CpRu(CO)2]
;
_journal_issue 6
_journal_name_full Organometallics
_journal_page_first 1475
_journal_paper_doi 10.1021/om500107j
_journal_volume 33
_journal_year 2014
_chemical_formula_moiety 'C7 H5 O2 Ru, C4 H8 O, K'
_chemical_formula_sum 'C11 H13 K O3 Ru'
_chemical_formula_weight 333.38
_chemical_name_systematic
;
 ?
;
_space_group_crystal_system orthorhombic
_space_group_IT_number 61
_space_group_name_Hall '-P 2ac 2ab'
_space_group_name_H-M_alt 'P b c a'
_symmetry_space_group_name_Hall '-P 2ac 2ab'
_symmetry_space_group_name_H-M 'P b c a'
_atom_sites_solution_hydrogens geom
_audit_creation_method SHELXL-2013
_cell_angle_alpha 90
_cell_angle_beta 90
_cell_angle_gamma 90
_cell_formula_units_Z 8
_cell_length_a 8.7374(17)
_cell_length_b 11.492(2)
_cell_length_c 24.169(5)
_cell_measurement_reflns_used 21384
_cell_measurement_temperature 133(2)
_cell_measurement_theta_max 25.705
_cell_measurement_theta_min 1.685
_cell_volume 2426.8(8)
_computing_cell_refinement 'X-AREA (Stoe & Cie, 2002)'
_computing_data_collection 'X-AREA (Stoe & Cie, 2002)'
_computing_data_reduction 'X-AREA (Stoe & Cie, 2002)'
_computing_molecular_graphics 'DIAMOND (Brandenburg, 2001)'
_computing_publication_material 'SHELXL-2013 (Sheldrick, 2013)'
_computing_structure_refinement 'SHELXL-2013 (Sheldrick, 2013)'
_computing_structure_solution 'SHELXS-2013 (Sheldrick, 2013)'
_diffrn_ambient_temperature 133(2)
_diffrn_measured_fraction_theta_full 0.999
_diffrn_measured_fraction_theta_max 0.988
_diffrn_measurement_device_type 'Stoe IPDS II'
_diffrn_measurement_method \w
_diffrn_radiation_type MoK\a
_diffrn_radiation_wavelength 0.71073
_diffrn_reflns_av_R_equivalents 0.0982
_diffrn_reflns_av_unetI/netI 0.0396
_diffrn_reflns_Laue_measured_fraction_full 0.999
_diffrn_reflns_Laue_measured_fraction_max 0.988
_diffrn_reflns_limit_h_max 10
_diffrn_reflns_limit_h_min -10
_diffrn_reflns_limit_k_max 13
_diffrn_reflns_limit_k_min -13
_diffrn_reflns_limit_l_max 29
_diffrn_reflns_limit_l_min -29
_diffrn_reflns_number 21384
_diffrn_reflns_point_group_measured_fraction_full 0.999
_diffrn_reflns_point_group_measured_fraction_max 0.988
_diffrn_reflns_theta_full 25.242
_diffrn_reflns_theta_max 25.705
_diffrn_reflns_theta_min 1.685
_diffrn_source 'fine-focus sealed tube'
_exptl_absorpt_coefficient_mu 1.623
_exptl_absorpt_correction_T_max 0.7075
_exptl_absorpt_correction_T_min 0.2958
_exptl_absorpt_correction_type numerical
_exptl_absorpt_process_details 'X-RED (Stoe & Cie, 2002)'
_exptl_crystal_colour yellow
_exptl_crystal_density_diffrn 1.825
_exptl_crystal_description block
_exptl_crystal_F_000 1328
_exptl_crystal_size_max 0.325
_exptl_crystal_size_mid 0.288
_exptl_crystal_size_min 0.124
_refine_diff_density_max 0.522
_refine_diff_density_min -0.585
_refine_diff_density_rms 0.082
_refine_ls_extinction_method none
_refine_ls_goodness_of_fit_ref 1.073
_refine_ls_hydrogen_treatment constr
_refine_ls_matrix_type full
_refine_ls_number_parameters 145
_refine_ls_number_reflns 2284
_refine_ls_number_restraints 0
_refine_ls_restrained_S_all 1.073
_refine_ls_R_factor_all 0.0300
_refine_ls_R_factor_gt 0.0249
_refine_ls_shift/su_max 0.002
_refine_ls_shift/su_mean 0.000
_refine_ls_structure_factor_coef Fsqd
_refine_ls_weighting_details 'w=1/[\s^2^(Fo^2^)+(0.0303P)^2^+0.6499P] where P=(Fo^2^+2Fc^2^)/3'
_refine_ls_weighting_scheme calc
_refine_ls_wR_factor_gt 0.0637
_refine_ls_wR_factor_ref 0.0659
_reflns_Friedel_coverage 0.000
_reflns_number_gt 2029
_reflns_number_total 2284
_reflns_threshold_expression 'I > 2\s(I)'
_cod_data_source_file om500107j_si_002.cif
_cod_data_source_block kk33
_cod_original_cell_volume 2426.9(8)
_cod_database_code 4082749
_shelx_space_group_comment
;
The symmetry employed for this shelxl refinement is uniquely defined
by the following loop, which should always be used as a source of
symmetry information in preference to the above space-group names.
They are only intended as comments.
;
_shelx_estimated_absorpt_t_min 0.621
_shelx_estimated_absorpt_t_max 0.824
_shelxl_version_number 2013-4

loop_
_space_group_symop_operation_xyz
'x, y, z'
'-x+1/2, -y, z+1/2'
'-x, y+1/2, -z+1/2'
'x+1/2, -y+1/2, -z'
'-x, -y, -z'
'x-1/2, y, -z-1/2'
'x, -y-1/2, z-1/2'
'-x-1/2, y-1/2, z'

loop_
_atom_site_label
_atom_site_type_symbol
_atom_site_fract_x
_atom_site_fract_y
_atom_site_fract_z
_atom_site_U_iso_or_equiv
_atom_site_adp_type
_atom_site_occupancy
_atom_site_site_symmetry_order
_atom_site_calc_flag
_atom_site_refinement_flags_posn
_atom_site_refinement_flags_adp
C1 C 0.8591(3) 0.7228(2) 0.32590(9) 0.0222(5) Uani 1 1 d . .
C2 C 0.6384(3) 0.8578(2) 0.30693(9) 0.0223(5) Uani 1 1 d . .
C3 C 0.7874(3) 0.9681(2) 0.43285(10) 0.0248(5) Uani 1 1 d . .
H11 H 0.8188 1.0445 0.4231 0.030 Uiso 1 1 calc R U
C4 C 0.6334(3) 0.9272(2) 0.43682(10) 0.0306(6) Uani 1 1 d . .
H10 H 0.5442 0.9718 0.4292 0.037 Uiso 1 1 calc R U
C5 C 0.6357(3) 0.8091(2) 0.45394(10) 0.0316(6) Uani 1 1 d . .
H13 H 0.5491 0.7613 0.4608 0.038 Uiso 1 1 calc R U
C6 C 0.7917(3) 0.7757(2) 0.45892(9) 0.0251(5) Uani 1 1 d . .
H14 H 0.8280 0.7007 0.4691 0.030 Uiso 1 1 calc R U
C7 C 0.8842(3) 0.8742(2) 0.44605(9) 0.0212(5) Uani 1 1 d . .
H7 H 0.9929 0.8762 0.4463 0.025 Uiso 1 1 calc R U
C8 C 0.2827(3) 0.6953(2) 0.33648(11) 0.0259(5) Uani 1 1 d . .
H17A H 0.2090 0.7400 0.3138 0.031 Uiso 1 1 calc R U
H17B H 0.3824 0.7361 0.3360 0.031 Uiso 1 1 calc R U
C9 C 0.2241(3) 0.6830(2) 0.39559(12) 0.0296(6) Uani 1 1 d . .
H12A H 0.2634 0.7461 0.4196 0.035 Uiso 1 1 calc R U
H12B H 0.1109 0.6827 0.3969 0.035 Uiso 1 1 calc R U
C10 C 0.2896(3) 0.5657(2) 0.41222(11) 0.0281(6) Uani 1 1 d . .
H5A H 0.3981 0.5724 0.4236 0.034 Uiso 1 1 calc R U
H5B H 0.2300 0.5302 0.4427 0.034 Uiso 1 1 calc R U
C11 C 0.2736(3) 0.4964(3) 0.35928(11) 0.0271(5) Uani 1 1 d . .
H20A H 0.3502 0.4330 0.3579 0.032 Uiso 1 1 calc R U
H20B H 0.1700 0.4620 0.3565 0.032 Uiso 1 1 calc R U
O1 O 0.9254(2) 0.65534(16) 0.29830(7) 0.0311(4) Uani 1 1 d . .
O2 O 0.5668(2) 0.88016(16) 0.26696(7) 0.0333(4) Uani 1 1 d . .
O3 O 0.2991(2) 0.57826(13) 0.31514(7) 0.0237(4) Uani 1 1 d . .
K1 K 0.60823(5) 0.55105(4) 0.28016(2) 0.02198(13) Uani 1 1 d . .
Ru1 Ru 0.74822(2) 0.82312(2) 0.36864(2) 0.01690(10) Uani 1 1 d . .

loop_
_atom_site_aniso_label
_atom_site_aniso_U_11
_atom_site_aniso_U_22
_atom_site_aniso_U_33
_atom_site_aniso_U_23
_atom_site_aniso_U_13
_atom_site_aniso_U_12
C1 0.0159(11) 0.0268(12) 0.0240(12) 0.0006(10) -0.0052(9) -0.0027(9)
C2 0.0194(12) 0.0186(11) 0.0289(13) -0.0016(10) 0.0042(9) 0.0012(9)
C3 0.0303(12) 0.0185(12) 0.0257(12) -0.0057(10) -0.0014(10) 0.0022(10)
C4 0.0229(14) 0.0423(17) 0.0267(13) -0.0117(10) 0.0008(10) 0.0117(10)
C5 0.0247(14) 0.0491(17) 0.0210(13) -0.0047(11) 0.0069(10) -0.0125(11)
C6 0.0314(13) 0.0256(13) 0.0183(11) 0.0006(10) -0.0032(10) -0.0024(11)
C7 0.0161(11) 0.0258(13) 0.0217(11) -0.0029(10) -0.0036(8) -0.0023(10)
C8 0.0241(13) 0.0207(12) 0.0330(15) 0.0000(10) 0.0004(11) -0.0003(10)
C9 0.0260(14) 0.0346(16) 0.0281(15) -0.0061(10) -0.0044(11) 0.0100(11)
C10 0.0247(13) 0.0327(15) 0.0270(13) -0.0021(10) -0.0029(11) 0.0039(10)
C11 0.0273(13) 0.0247(13) 0.0292(13) 0.0015(10) 0.0017(10) -0.0039(10)
O1 0.0240(10) 0.0362(10) 0.0330(9) -0.0122(8) 0.0005(7) 0.0065(8)
O2 0.0380(11) 0.0333(11) 0.0285(9) 0.0015(8) -0.0100(8) 0.0039(8)
O3 0.0252(9) 0.0207(9) 0.0251(9) -0.0002(6) 0.0029(7) 0.0014(6)
K1 0.0156(2) 0.0240(3) 0.0262(2) 0.0013(2) -0.00261(19) -0.00060(19)
Ru1 0.01234(15) 0.01822(15) 0.02015(15) -0.00047(6) 0.00038(6) -0.00029(6)

loop_
_atom_type_symbol
_atom_type_description
_atom_type_scat_dispersion_real
_atom_type_scat_dispersion_imag
_atom_type_scat_source
C C 0.0033 0.0016 'International Tables Vol C Tables 4.2.6.8 and 6.1.1.4'
H H 0.0000 0.0000 'International Tables Vol C Tables 4.2.6.8 and 6.1.1.4'
O O 0.0106 0.0060 'International Tables Vol C Tables 4.2.6.8 and 6.1.1.4'
K K 0.2009 0.2494 'International Tables Vol C Tables 4.2.6.8 and 6.1.1.4'
Ru Ru -1.2594 0.8363 'International Tables Vol C Tables 4.2.6.8 and 6.1.1.4'

loop_
_geom_angle_atom_site_label_1
_geom_angle_atom_site_label_2
_geom_angle_atom_site_label_3
_geom_angle
_geom_angle_site_symmetry_1
_geom_angle_site_symmetry_3
O1 C1 Ru1 177.3(2) . .
O1 C1 K1 74.34(14) . .
Ru1 C1 K1 102.99(9) . .
O2 C2 Ru1 179.8(2) . .
O2 C2 K1 92.88(15) . 8_765
Ru1 C2 K1 87.31(8) . 8_765
C7 C3 C4 107.4(2) . .
C7 C3 Ru1 71.80(13) . .
C4 C3 Ru1 70.57(13) . .
C5 C4 C3 108.7(2) . .
C5 C4 Ru1 72.61(14) . .
C3 C4 Ru1 73.02(13) . .
C4 C5 C6 107.3(2) . .
C4 C5 Ru1 71.13(14) . .
C6 C5 Ru1 71.56(13) . .
C5 C6 C7 108.1(2) . .
C5 C6 Ru1 72.21(13) . .
C7 C6 Ru1 72.29(13) . .
C3 C7 C6 108.5(2) . .
C3 C7 Ru1 72.54(13) . .
C6 C7 Ru1 71.37(13) . .
O3 C8 C9 106.33(19) . .
C10 C9 C8 101.8(2) . .
C11 C10 C9 102.0(2) . .
O3 C11 C10 105.6(2) . .
C1 O1 K1 164.51(18) . 6_656
C1 O1 K1 83.88(14) . .
K1 O1 K1 104.90(6) 6_656 .
C2 O2 K1 142.50(16) . 3_655
C11 O3 C8 109.13(18) . .
C11 O3 K1 107.16(14) . .
C8 O3 K1 107.56(14) . .
C11 O3 K1 115.79(14) . 6_556
C8 O3 K1 109.31(14) . 6_556
K1 O3 K1 107.57(6) . 6_556
O2 K1 O1 72.64(6) 3_645 6_556
O2 K1 O3 70.87(5) 3_645 .
O1 K1 O3 66.82(5) 6_556 .
O2 K1 O3 93.97(5) 3_645 6_656
O1 K1 O3 74.71(5) 6_556 6_656
O3 K1 O3 141.26(5) . 6_656
O2 K1 O1 148.12(5) 3_645 .
O1 K1 O1 117.06(6) 6_556 .
O3 K1 O1 140.87(5) . .
O3 K1 O1 62.83(5) 6_656 .
O2 K1 C1 169.85(6) 3_645 .
O1 K1 C1 111.89(6) 6_556 .
O3 K1 C1 119.15(6) . .
O3 K1 C1 78.96(6) 6_656 .
O1 K1 C1 21.77(5) . .
O2 K1 C2 88.44(6) 3_645 8_755
O1 K1 C2 147.37(6) 6_556 8_755
O3 K1 C2 132.22(6) . 8_755
O3 K1 C2 80.53(5) 6_656 8_755
O1 K1 C2 67.38(6) . 8_755
C1 K1 C2 83.25(6) . 8_755
O2 K1 Ru1 85.41(4) 3_645 8_755
O1 K1 Ru1 157.83(4) 6_556 8_755
O3 K1 Ru1 103.51(4) . 8_755
O3 K1 Ru1 110.74(4) 6_656 8_755
O1 K1 Ru1 83.35(4) . 8_755
C1 K1 Ru1 90.28(4) . 8_755
C2 K1 Ru1 30.23(4) 8_755 8_755
O2 K1 Ru1 163.48(4) 3_645 .
O1 K1 Ru1 101.91(4) 6_556 .
O3 K1 Ru1 92.62(4) . .
O3 K1 Ru1 99.65(4) 6_656 .
O1 K1 Ru1 48.33(3) . .
C1 K1 Ru1 26.56(4) . .
C2 K1 Ru1 102.93(4) 8_755 .
Ru1 K1 Ru1 98.342(18) 8_755 .
O2 K1 K1 113.48(4) 3_645 6_656
O1 K1 K1 109.42(4) 6_556 6_656
O3 K1 K1 173.61(3) . 6_656
O3 K1 K1 36.12(4) 6_656 6_656
O1 K1 K1 35.30(3) . 6_656
C1 K1 K1 56.70(4) . 6_656
C2 K1 K1 53.71(4) 8_755 6_656
Ru1 K1 K1 81.824(12) 8_755 6_656
Ru1 K1 K1 83.024(10) . 6_656
O2 K1 K1 48.57(4) 3_645 6_556
O1 K1 K1 39.80(4) 6_556 6_556
O3 K1 K1 36.31(4) . 6_556
O3 K1 K1 107.34(4) 6_656 6_556
O1 K1 K1 155.11(4) . 6_556
C1 K1 K1 140.46(4) . 6_556
C2 K1 K1 136.04(4) 8_755 6_556
Ru1 K1 K1 121.167(11) 8_755 6_556
Ru1 K1 K1 117.483(10) . 6_556
K1 K1 K1 143.10(3) 6_656 6_556
C2 Ru1 C1 87.40(10) . .
C2 Ru1 C4 104.27(10) . .
C1 Ru1 C4 167.90(10) . .
C2 Ru1 C6 157.71(10) . .
C1 Ru1 C6 107.56(10) . .
C4 Ru1 C6 60.35(9) . .
C2 Ru1 C5 121.84(10) . .
C1 Ru1 C5 133.85(10) . .
C4 Ru1 C5 36.26(10) . .
C6 Ru1 C5 36.23(9) . .
C2 Ru1 C7 152.48(10) . .
C1 Ru1 C7 110.37(9) . .
C4 Ru1 C7 60.12(9) . .
C6 Ru1 C7 36.34(8) . .
C5 Ru1 C7 60.38(9) . .
C2 Ru1 C3 118.22(10) . .
C1 Ru1 C3 139.38(9) . .
C4 Ru1 C3 36.41(9) . .
C6 Ru1 C3 60.23(9) . .
C5 Ru1 C3 60.51(9) . .
C7 Ru1 C3 35.66(9) . .
C2 Ru1 K1 62.46(7) . 8_765
C1 Ru1 K1 86.49(7) . 8_765
C4 Ru1 K1 101.61(7) . 8_765
C6 Ru1 K1 133.08(6) . 8_765
C5 Ru1 K1 137.24(7) . 8_765
C7 Ru1 K1 96.75(6) . 8_765
C3 Ru1 K1 79.77(7) . 8_765
C2 Ru1 K1 64.49(7) . .
C1 Ru1 K1 50.46(7) . .
C4 Ru1 K1 131.92(7) . .
C6 Ru1 K1 112.16(6) . .
C5 Ru1 K1 107.26(7) . .
C7 Ru1 K1 143.02(6) . .
C3 Ru1 K1 167.47(6) . .
K1 Ru1 K1 111.025(19) 8_765 .

loop_
_geom_bond_atom_site_label_1
_geom_bond_atom_site_label_2
_geom_bond_distance
_geom_bond_site_symmetry_2
C1 O1 1.175(3) .
C1 Ru1 1.826(2) .
C1 K1 3.150(2) .
C2 O2 1.179(3) .
C2 Ru1 1.818(2) .
C2 K1 3.202(2) 8_765
C3 C7 1.407(3) .
C3 C4 1.429(4) .
C3 Ru1 2.303(2) .
C4 C5 1.419(4) .
C4 Ru1 2.270(2) .
C5 C6 1.421(4) .
C5 Ru1 2.290(2) .
C6 C7 1.426(3) .
C6 Ru1 2.281(2) .
C7 Ru1 2.293(2) .
C8 O3 1.447(3) .
C8 C9 1.524(4) .
C9 C10 1.519(4) .
C10 C11 1.513(4) .
C11 O3 1.439(3) .
O1 K1 2.7539(18) 6_656
O1 K1 3.0507(19) .
O2 K1 2.7374(18) 3_655
O3 K1 2.8478(19) .
O3 K1 2.8605(19) 6_556
K1 O2 2.7374(18) 3_645
K1 O1 2.7539(18) 6_556
K1 O3 2.8605(19) 6_656
K1 C2 3.202(2) 8_755
K1 Ru1 3.6066(7) 8_755
K1 Ru1 3.9806(8) .
K1 K1 4.6054(9) 6_656
K1 K1 4.6054(9) 6_556
Ru1 K1 3.6067(7) 8_765
